data_7156842
loop_
_publ_author_name
'Anitha, Mandala'
'Kumara Swamy, K. C.'

_publ_section_title
;
 Highly functionalised (\g-azido/\g-fluoro-\b-iodo/)vinyl derivatives from
 phosphorus based allenes or allenoates: IO halogen bonding interactions.
;
_journal_issue 23
_journal_name_full 'Organic &amp; biomolecular chemistry'
_journal_page_first 5736
_journal_page_last 5748
_journal_paper_doi 10.1039/c9ob00715f
_journal_volume 17
_journal_year 2019
_chemical_formula_sum 'C22 H19 I N3 O P'
_chemical_formula_weight 499.27
_space_group_IT_number 14
_space_group_name_Hall '-P 2ybc'
_space_group_name_H-M_alt 'P 1 21/c 1'
_symmetry_cell_setting monoclinic
_symmetry_space_group_name_Hall '-P 2ybc'
_symmetry_space_group_name_H-M 'P 1 21/c 1'
_atom_sites_solution_hydrogens geom
_atom_sites_solution_primary direct
_atom_sites_solution_secondary difmap
_audit_creation_method SHELXL-97
_audit_update_record
;
2019-03-27 deposited with the CCDC.    2019-05-09 downloaded from the CCDC.
;
_cell_angle_alpha 90.00
_cell_angle_beta 92.215(6)
_cell_angle_gamma 90.00
_cell_formula_units_Z 4
_cell_length_a 8.209(3)
_cell_length_b 16.624(7)
_cell_length_c 15.715(6)
_cell_measurement_reflns_used 5089
_cell_measurement_temperature 273(2)
_cell_measurement_theta_max 24.75
_cell_measurement_theta_min 2.45
_cell_volume 2143.0(14)
_computing_cell_refinement 'Bruker SMART'
_computing_data_collection 'Bruker SMART'
_computing_data_reduction 'Bruker SAINT'
_computing_molecular_graphics 'Bruker SHELXTL'
_computing_publication_material 'Bruker SHELXTL'
_computing_structure_refinement 'SHELXL-97 (Sheldrick, 2008)'
_computing_structure_solution 'SHELXS-97 (Sheldrick, 2008)'
_diffrn_ambient_temperature 273(2)
_diffrn_measured_fraction_theta_full 0.992
_diffrn_measured_fraction_theta_max 0.992
_diffrn_measurement_device_type 'CCD area detector'
_diffrn_measurement_method 'phi and omega scans'
_diffrn_radiation_monochromator graphite
_diffrn_radiation_source 'fine-focus sealed tube'
_diffrn_radiation_type MoK\a
_diffrn_radiation_wavelength 0.71073
_diffrn_reflns_av_R_equivalents 0.0272
_diffrn_reflns_av_sigmaI/netI 0.0186
_diffrn_reflns_limit_h_max 9
_diffrn_reflns_limit_h_min -9
_diffrn_reflns_limit_k_max 19
_diffrn_reflns_limit_k_min -19
_diffrn_reflns_limit_l_max 18
_diffrn_reflns_limit_l_min -18
_diffrn_reflns_number 19650
_diffrn_reflns_theta_full 24.85
_diffrn_reflns_theta_max 24.85
_diffrn_reflns_theta_min 1.78
_exptl_absorpt_coefficient_mu 1.586
_exptl_crystal_colour colourless
_exptl_crystal_density_diffrn 1.548
_exptl_crystal_density_method 'not measured'
_exptl_crystal_description blocks
_exptl_crystal_F_000 992
_exptl_crystal_recrystallization_method 'Re-crystallisation from solvent'
_exptl_crystal_size_max 0.22
_exptl_crystal_size_mid 0.18
_exptl_crystal_size_min 0.16
_refine_diff_density_max 0.351
_refine_diff_density_min -0.419
_refine_diff_density_rms 0.076
_refine_ls_extinction_method none
_refine_ls_goodness_of_fit_ref 1.086
_refine_ls_hydrogen_treatment mixed
_refine_ls_matrix_type full
_refine_ls_number_parameters 254
_refine_ls_number_reflns 3686
_refine_ls_number_restraints 0
_refine_ls_restrained_S_all 1.086
_refine_ls_R_factor_all 0.0295
_refine_ls_R_factor_gt 0.0268
_refine_ls_shift/su_max 0.002
_refine_ls_shift/su_mean 0.000
_refine_ls_structure_factor_coef Fsqd
_refine_ls_weighting_details 'calc w=1/[\s^2^(Fo^2^)+(0.0385P)^2^+0.8814P] where P=(Fo^2^+2Fc^2^)/3'
_refine_ls_weighting_scheme calc
_refine_ls_wR_factor_gt 0.0682
_refine_ls_wR_factor_ref 0.0698
_reflns_number_gt 3417
_reflns_number_total 3686
_reflns_threshold_expression >2sigma(I)
_cod_data_source_file c9ob00715f2.cif
_cod_data_source_block Compound15
_cod_depositor_comments
;
The following automatic conversions were performed:

'_symmetry_cell_setting' value 'Monoclinic' changed to 'monoclinic'
according to
/home/data/users/saulius/crontab/automatic-downloads/rss-feeds/RSC/lib/dictionaries/cif_core.dic
dictionary named 'cif_core.dic' version 2.4.2 from 2011-04-26.

Automatic conversion script
Id: cif_fix_values 4973 2017-02-22 13:04:09Z antanas 

 Adding full bibliography for 7156840--7156850.cif.
;
_cod_original_cell_volume 2142.9(14)
_cod_original_sg_symbol_H-M 'P2(1)/c  '
_cod_database_code 7156842

loop_
_symmetry_equiv_pos_as_xyz
'x, y, z'
'-x, y+1/2, -z+1/2'
'-x, -y, -z'
'x, -y-1/2, z-1/2'

loop_
_atom_site_label
_atom_site_type_symbol
_atom_site_fract_x
_atom_site_fract_y
_atom_site_fract_z
_atom_site_U_iso_or_equiv
_atom_site_adp_type
_atom_site_occupancy
_atom_site_symmetry_multiplicity
_atom_site_calc_flag
_atom_site_refinement_flags
I1 I -0.438478(19) 0.720733(11) 0.302151(12) 0.05009(9) Uani 1 1 d .
P1 P 0.11615(8) 0.79130(4) 0.26009(4) 0.03605(15) Uani 1 1 d .
O1 O 0.2003(2) 0.71569(10) 0.28652(13) 0.0463(5) Uani 1 1 d .
C3 C 0.2855(4) 0.77950(19) 0.02216(19) 0.0549(8) Uani 1 1 d .
H3 H 0.3368 0.7409 -0.0102 0.066 Uiso 1 1 calc R
C6 C 0.1325(3) 0.89429(16) 0.11799(16) 0.0438(6) Uani 1 1 d .
H6 H 0.0811 0.9333 0.1498 0.053 Uiso 1 1 calc R
C1 C 0.1656(3) 0.81956(15) 0.15313(15) 0.0368(5) Uani 1 1 d .
C2 C 0.2431(3) 0.76153(17) 0.10524(18) 0.0459(6) Uani 1 1 d .
H2 H 0.2664 0.7112 0.1284 0.055 Uiso 1 1 calc R
C10 C 0.2856(5) 0.9864(3) 0.4481(2) 0.0811(11) Uani 1 1 d .
H10 H 0.3237 1.0242 0.4877 0.097 Uiso 1 1 calc R
C7 C 0.1719(3) 0.87426(17) 0.32963(16) 0.0428(6) Uani 1 1 d .
C9 C 0.3549(4) 0.9810(2) 0.3704(2) 0.0798(11) Uani 1 1 d .
H9 H 0.4392 1.0157 0.3573 0.096 Uiso 1 1 calc R
C8 C 0.3007(4) 0.9246(2) 0.31144(19) 0.0585(8) Uani 1 1 d .
H8 H 0.3506 0.9204 0.2595 0.070 Uiso 1 1 calc R
C5 C 0.1756(3) 0.91133(18) 0.03550(17) 0.0508(7) Uani 1 1 d .
H5 H 0.1531 0.9617 0.0121 0.061 Uiso 1 1 calc R
C4 C 0.2516(3) 0.8537(2) -0.01170(17) 0.0524(7) Uani 1 1 d .
H4 H 0.2802 0.8654 -0.0671 0.063 Uiso 1 1 calc R
C11 C 0.1027(4) 0.88092(19) 0.40845(18) 0.0552(7) Uani 1 1 d .
H11 H 0.0162 0.8476 0.4216 0.066 Uiso 1 1 calc R
C12 C -0.1068(3) 0.78484(14) 0.26148(16) 0.0368(5) Uani 1 1 d .
C13 C -0.1816(3) 0.72763(15) 0.30579(16) 0.0381(6) Uani 1 1 d .
C17 C -0.1027(3) 0.66144(17) 0.35736(18) 0.0487(7) Uani 1 1 d .
H17A H 0.0089 0.6764 0.3725 0.058 Uiso 1 1 calc R
H17B H -0.1602 0.6546 0.4097 0.058 Uiso 1 1 calc R
C15 C -0.2267(3) 0.92119(17) 0.2475(2) 0.0551(7) Uani 1 1 d .
H15 H -0.1851 0.9318 0.3023 0.066 Uiso 1 1 calc R
C14 C -0.1995(3) 0.84719(16) 0.21092(17) 0.0427(6) Uani 1 1 d .
C16 C -0.2604(3) 0.83062(19) 0.12804(19) 0.0537(7) Uani 1 1 d .
N2 N -0.0408(3) 0.58736(15) 0.2410(2) 0.0650(7) Uani 1 1 d .
N1 N -0.1034(4) 0.58465(16) 0.3106(2) 0.0725(8) Uani 1 1 d .
N3 N 0.0109(5) 0.5825(2) 0.1759(2) 0.0906(10) Uani 1 1 d .
C18 C 0.1604(5) 0.9362(2) 0.46748(19) 0.0708(10) Uani 1 1 d .
H18 H 0.1143 0.9393 0.5205 0.085 Uiso 1 1 calc R
C19 C -0.2347(4) 0.7522(2) 0.0850(2) 0.0697(9) Uani 1 1 d .
H19A H -0.1202 0.7438 0.0785 0.105 Uiso 1 1 calc R
H19B H -0.2897 0.7527 0.0300 0.105 Uiso 1 1 calc R
H19C H -0.2777 0.7097 0.1188 0.105 Uiso 1 1 calc R
C20 C -0.3504(4) 0.8908(2) 0.0861(2) 0.0689(10) Uani 1 1 d .
H20 H -0.3929 0.8810 0.0314 0.083 Uiso 1 1 calc R
C22 C -0.3161(4) 0.9802(2) 0.2032(3) 0.0724(10) Uani 1 1 d .
H22 H -0.3336 1.0302 0.2278 0.087 Uiso 1 1 calc R
C21 C -0.3779(4) 0.9632(2) 0.1228(3) 0.0790(12) Uani 1 1 d .
H21 H -0.4393 1.0018 0.0930 0.095 Uiso 1 1 calc R

loop_
_atom_site_aniso_label
_atom_site_aniso_U_11
_atom_site_aniso_U_22
_atom_site_aniso_U_33
_atom_site_aniso_U_23
_atom_site_aniso_U_13
_atom_site_aniso_U_12
I1 0.02727(12) 0.06183(14) 0.06157(14) 0.01615(8) 0.00682(8) -0.00222(7)
P1 0.0249(3) 0.0447(4) 0.0386(3) 0.0069(3) 0.0033(2) 0.0000(2)
O1 0.0267(9) 0.0540(11) 0.0586(12) 0.0141(8) 0.0039(8) 0.0026(7)
C3 0.0485(17) 0.069(2) 0.0480(16) -0.0184(14) 0.0130(13) -0.0100(13)
C6 0.0400(14) 0.0475(15) 0.0444(14) 0.0023(11) 0.0062(11) -0.0033(11)
C1 0.0288(12) 0.0451(14) 0.0367(12) 0.0004(10) 0.0041(9) -0.0063(10)
C2 0.0394(15) 0.0472(15) 0.0514(16) -0.0006(12) 0.0063(12) -0.0057(12)
C10 0.080(3) 0.094(3) 0.068(2) -0.030(2) -0.0162(19) 0.004(2)
C7 0.0345(13) 0.0549(15) 0.0388(13) 0.0008(11) -0.0011(10) 0.0048(11)
C9 0.062(2) 0.096(3) 0.081(2) -0.024(2) -0.0017(18) -0.023(2)
C8 0.0453(16) 0.075(2) 0.0548(17) -0.0111(15) 0.0036(13) -0.0150(15)
C5 0.0458(15) 0.0603(17) 0.0462(15) 0.0114(13) 0.0014(12) -0.0086(13)
C4 0.0435(15) 0.077(2) 0.0370(14) -0.0001(14) 0.0023(11) -0.0141(14)
C11 0.0547(17) 0.0655(19) 0.0458(16) 0.0051(14) 0.0075(13) 0.0080(14)
C12 0.0263(12) 0.0430(14) 0.0412(13) 0.0052(10) 0.0015(10) 0.0013(9)
C13 0.0263(12) 0.0487(15) 0.0395(13) 0.0062(11) 0.0030(10) 0.0011(10)
C17 0.0360(13) 0.0592(17) 0.0514(15) 0.0218(13) 0.0066(11) 0.0024(12)
C15 0.0393(15) 0.0508(17) 0.076(2) 0.0157(15) 0.0085(13) 0.0036(12)
C14 0.0233(12) 0.0511(15) 0.0540(16) 0.0177(12) 0.0047(10) -0.0007(10)
C16 0.0334(14) 0.0671(19) 0.0603(18) 0.0263(15) -0.0023(12) -0.0080(13)
N2 0.0683(18) 0.0404(14) 0.086(2) 0.0025(14) 0.0030(16) 0.0030(12)
N1 0.079(2) 0.0463(15) 0.094(2) 0.0217(14) 0.0238(17) 0.0055(13)
N3 0.114(3) 0.076(2) 0.083(2) -0.0172(18) 0.019(2) -0.0030(19)
C18 0.084(3) 0.086(2) 0.0432(17) -0.0093(16) 0.0037(16) 0.022(2)
C19 0.064(2) 0.088(2) 0.0563(19) 0.0135(18) -0.0093(16) -0.0083(19)
C20 0.0426(17) 0.085(3) 0.078(2) 0.042(2) -0.0103(15) -0.0084(16)
C22 0.0512(19) 0.0540(19) 0.113(3) 0.0267(19) 0.0162(19) 0.0117(15)
C21 0.0449(18) 0.079(3) 0.112(3) 0.054(2) -0.0040(19) 0.0047(17)

loop_
_atom_type_symbol
_atom_type_description
_atom_type_scat_dispersion_real
_atom_type_scat_dispersion_imag
_atom_type_scat_source
C C 0.0033 0.0016 'International Tables Vol C Tables 4.2.6.8 and 6.1.1.4'
H H 0.0000 0.0000 'International Tables Vol C Tables 4.2.6.8 and 6.1.1.4'
N N 0.0061 0.0033 'International Tables Vol C Tables 4.2.6.8 and 6.1.1.4'
O O 0.0106 0.0060 'International Tables Vol C Tables 4.2.6.8 and 6.1.1.4'
P P 0.1023 0.0942 'International Tables Vol C Tables 4.2.6.8 and 6.1.1.4'
I I -0.4742 1.8119 'International Tables Vol C Tables 4.2.6.8 and 6.1.1.4'

loop_
_geom_angle_atom_site_label_1
_geom_angle_atom_site_label_2
_geom_angle_atom_site_label_3
_geom_angle
O1 P1 C1 111.17(12)
O1 P1 C7 111.86(12)
C1 P1 C7 107.66(12)
O1 P1 C12 113.61(11)
C1 P1 C12 106.66(11)
C7 P1 C12 105.49(12)
C4 C3 C2 120.2(3)
C1 C6 C5 120.3(3)
C6 C1 C2 119.6(2)
C6 C1 P1 123.88(19)
C2 C1 P1 116.5(2)
C1 C2 C3 119.5(3)
C18 C10 C9 120.0(3)
C8 C7 C11 118.5(3)
C8 C7 P1 120.9(2)
C11 C7 P1 119.9(2)
C10 C9 C8 120.5(4)
C9 C8 C7 120.0(3)
C4 C5 C6 120.0(3)
C3 C4 C5 120.5(3)
C18 C11 C7 120.9(3)
C13 C12 C14 122.2(2)
C13 C12 P1 121.65(19)
C14 C12 P1 116.11(17)
C12 C13 C17 127.2(2)
C12 C13 I1 120.09(18)
C17 C13 I1 112.67(17)
N1 C17 C13 111.9(2)
C14 C15 C22 120.6(3)
C15 C14 C16 120.3(3)
C15 C14 C12 118.9(2)
C16 C14 C12 120.8(3)
C20 C16 C14 117.4(3)
C20 C16 C19 119.7(3)
C14 C16 C19 122.8(3)
N3 N2 N1 173.2(3)
N2 N1 C17 114.8(2)
C10 C18 C11 120.0(3)
C21 C20 C16 122.0(3)
C21 C22 C15 118.9(3)
C20 C21 C22 120.7(3)

loop_
_geom_bond_atom_site_label_1
_geom_bond_atom_site_label_2
_geom_bond_distance
I1 C13 2.110(3)
P1 O1 1.4859(18)
P1 C1 1.807(2)
P1 C7 1.808(3)
P1 C12 1.835(3)
C3 C4 1.368(4)
C3 C2 1.396(4)
C6 C1 1.382(4)
C6 C5 1.386(4)
C1 C2 1.392(4)
C10 C18 1.367(5)
C10 C9 1.370(5)
C7 C8 1.387(4)
C7 C11 1.387(4)
C9 C8 1.380(4)
C5 C4 1.375(4)
C11 C18 1.376(5)
C12 C13 1.341(3)
C12 C14 1.496(3)
C13 C17 1.499(3)
C17 N1 1.473(4)
C15 C14 1.380(4)
C15 C22 1.394(4)
C14 C16 1.404(4)
C16 C20 1.394(4)
C16 C19 1.487(5)
N2 N3 1.126(4)
N2 N1 1.226(4)
C20 C21 1.358(6)
C22 C21 1.374(5)
